data_2021555
loop_
_publ_author_name
'Hasija, Avantika'
'Chopra, Deepak'

_publ_section_title
;
 Exploring concomitant/conformational dimorphism in a difluoro-substituted
 phosphoramidate derivative
;
_journal_coeditor_code JX3028
_journal_issue 4
_journal_name_full 'Acta Crystallographica Section C'
_journal_page_first 451
_journal_page_last 461
_journal_paper_doi 10.1107/S2053229619003589
_journal_volume 75
_journal_year 2019
_chemical_formula_iupac 'C18 H14 F2 N O3 P'
_chemical_formula_moiety 'C18 H14 F2 N O3 P'
_chemical_formula_sum 'C18 H14 F2 N O3 P'
_chemical_formula_weight 361.27
_chemical_name_systematic
;
Diphenyl (3,4-difluorophenyl)phosphoramidate
;
_space_group_crystal_system monoclinic
_space_group_IT_number 14
_space_group_name_Hall '-P 2ybc'
_space_group_name_H-M_alt 'P 1 21/c 1'
_symmetry_space_group_name_Hall '-P 2ybc'
_symmetry_space_group_name_H-M 'P 1 21/c 1'
_atom_sites_solution_hydrogens mixed
_audit_creation_method SHELXL-2018/3
_cell_angle_alpha 90
_cell_angle_beta 92.2600(10)
_cell_angle_gamma 90
_cell_formula_units_Z 4
_cell_length_a 10.2037(3)
_cell_length_b 9.1372(3)
_cell_length_c 17.9981(5)
_cell_measurement_reflns_used 7646
_cell_measurement_temperature 100(2)
_cell_measurement_theta_max 28.26
_cell_measurement_theta_min 2.99
_cell_volume 1676.72(9)
_computing_cell_refinement
;
SAINT (Bruker, 2012)
;
_computing_data_collection
;
APEX2 (Bruker, 2012)
;
_computing_data_reduction
;
SAINT (Bruker, 2012)
;
_computing_molecular_graphics
;
PLATON (Spek, 2009) and Mercury (Macrae <i>et al.</i>, 2008)
;
_computing_publication_material
;
WinGX (Farrugia, 2012) and PLATON (Spek, 2009)
;
_computing_structure_refinement
;
SHELXL2018 (Sheldrick, 2015b)
;
_computing_structure_solution
;
SHELXT2014 (Sheldrick, 2015a)
;
_diffrn_ambient_temperature 100(2)
_diffrn_measured_fraction_theta_full 0.994
_diffrn_measured_fraction_theta_max 0.994
_diffrn_measurement_device_type 'Bruker APEXII CCD'
_diffrn_measurement_method '\f and \w scans'
_diffrn_radiation_type MoK\a
_diffrn_radiation_wavelength 0.71073
_diffrn_reflns_av_R_equivalents 0.0261
_diffrn_reflns_av_unetI/netI 0.0191
_diffrn_reflns_limit_h_max 12
_diffrn_reflns_limit_h_min -12
_diffrn_reflns_limit_k_max 10
_diffrn_reflns_limit_k_min -10
_diffrn_reflns_limit_l_max 21
_diffrn_reflns_limit_l_min -21
_diffrn_reflns_number 12986
_diffrn_reflns_theta_full 24.998
_diffrn_reflns_theta_max 24.998
_diffrn_reflns_theta_min 1.997
_exptl_absorpt_coefficient_mu 0.202
_exptl_absorpt_correction_T_max 0.7457
_exptl_absorpt_correction_T_min 0.6848
_exptl_absorpt_correction_type multi-scan
_exptl_absorpt_process_details
;
(SADABS; Bruker, 2012)
;
_exptl_crystal_colour colorless
_exptl_crystal_density_diffrn 1.431
_exptl_crystal_description block
_exptl_crystal_F_000 744
_exptl_crystal_size_max 0.240
_exptl_crystal_size_mid 0.140
_exptl_crystal_size_min 0.100
_refine_diff_density_max 0.273
_refine_diff_density_min -0.362
_refine_ls_extinction_method none
_refine_ls_goodness_of_fit_ref 1.056
_refine_ls_hydrogen_treatment mixed
_refine_ls_matrix_type full
_refine_ls_number_parameters 229
_refine_ls_number_reflns 2935
_refine_ls_number_restraints 0
_refine_ls_restrained_S_all 1.056
_refine_ls_R_factor_all 0.0323
_refine_ls_R_factor_gt 0.0298
_refine_ls_shift/su_max 0.001
_refine_ls_shift/su_mean 0.000
_refine_ls_structure_factor_coef Fsqd
_refine_ls_weighting_details 'w=1/[\s^2^(Fo^2^)+(0.0397P)^2^+0.6978P] where P=(Fo^2^+2Fc^2^)/3'
_refine_ls_weighting_scheme calc
_refine_ls_wR_factor_gt 0.0781
_refine_ls_wR_factor_ref 0.0798
_reflns_number_gt 2724
_reflns_number_total 2935
_reflns_threshold_expression 'I > 2\s(I)'
_cod_data_source_file jx3028sup1.cif
_cod_data_source_block formI
_cod_depositor_comments 'Adding full bibliography for 2021555--2021556.cif.'
_cod_database_code 2021555
_cod_database_fobs_code 2021555
_shelx_space_group_comment
;
The symmetry employed for this shelxl refinement is uniquely defined
by the following loop, which should always be used as a source of
symmetry information in preference to the above space-group names.
They are only intended as comments.
;
_shelx_estimated_absorpt_t_min 0.953
_shelx_estimated_absorpt_t_max 0.980

loop_
_space_group_symop_operation_xyz
'x, y, z'
'-x, y+1/2, -z+1/2'
'-x, -y, -z'
'x, -y-1/2, z-1/2'

loop_
_atom_site_type_symbol
_atom_site_label
_atom_site_fract_x
_atom_site_fract_y
_atom_site_fract_z
_atom_site_U_iso_or_equiv
_atom_site_adp_type
_atom_site_calc_flag
_atom_site_occupancy
P P1 0.69854(3) 0.55364(4) 0.45512(2) 0.01971(12) Uani d 1
O O1 0.76245(9) 0.57544(11) 0.37749(5) 0.0229(2) Uani d 1
O O2 0.83001(9) 0.57334(10) 0.50351(5) 0.0220(2) Uani d 1
O O3 0.59246(9) 0.65535(10) 0.47204(6) 0.0247(2) Uani d 1
F F1 1.03376(8) 0.11956(10) 0.39419(5) 0.0344(2) Uani d 1
F F2 0.91966(9) -0.13348(9) 0.42936(5) 0.0343(2) Uani d 1
N N1 0.64940(11) 0.38495(13) 0.46164(7) 0.0216(3) Uani d 1
H H1A 0.5741(17) 0.3758(18) 0.4813(9) 0.026 Uiso d 1
C C1 0.69334(14) 0.54882(16) 0.30941(8) 0.0249(3) Uani d 1
C C2 0.75696(16) 0.46668(19) 0.25802(9) 0.0345(4) Uani d 1
H H2 0.841140 0.426620 0.269808 0.041 Uiso calc 1
C C3 0.69662(19) 0.4431(2) 0.18880(10) 0.0450(4) Uani d 1
H H3 0.739539 0.386642 0.152722 0.054 Uiso calc 1
C C4 0.57445(18) 0.5015(2) 0.17213(10) 0.0463(5) Uani d 1
H H4 0.532859 0.484492 0.124759 0.056 Uiso calc 1
C C5 0.51299(17) 0.5841(2) 0.22397(10) 0.0489(5) Uani d 1
H H5 0.429061 0.624598 0.211993 0.059 Uiso calc 1
C C6 0.57171(15) 0.6093(2) 0.29384(10) 0.0377(4) Uani d 1
H H6 0.529191 0.666633 0.329756 0.045 Uiso calc 1
C C7 0.72206(13) 0.25549(15) 0.45390(7) 0.0189(3) Uani d 1
C C8 0.84869(13) 0.25457(15) 0.42702(8) 0.0220(3) Uani d 1
H H8 0.890205 0.343202 0.413524 0.026 Uiso calc 1
C C9 0.91183(13) 0.12261(16) 0.42056(8) 0.0232(3) Uani d 1
C C10 0.85381(14) -0.00689(16) 0.43892(8) 0.0239(3) Uani d 1
C C11 0.72971(14) -0.00755(16) 0.46600(8) 0.0267(3) Uani d 1
H H11 0.689347 -0.096980 0.479304 0.032 Uiso calc 1
C C12 0.66449(14) 0.12405(15) 0.47358(8) 0.0227(3) Uani d 1
H H12 0.578928 0.124521 0.492565 0.027 Uiso calc 1
C C13 0.83067(13) 0.54108(15) 0.58046(8) 0.0226(3) Uani d 1
C C14 0.76192(16) 0.62747(18) 0.62802(9) 0.0341(4) Uani d 1
H H14 0.710335 0.707214 0.609753 0.041 Uiso calc 1
C C15 0.77000(19) 0.5950(2) 0.70300(10) 0.0475(5) Uani d 1
H H15 0.722759 0.652520 0.736854 0.057 Uiso calc 1
C C16 0.84617(18) 0.4798(2) 0.72918(10) 0.0471(5) Uani d 1
H H16 0.851298 0.458516 0.780883 0.057 Uiso calc 1
C C17 0.91476(16) 0.3955(2) 0.68050(9) 0.0365(4) Uani d 1
H H17 0.967236 0.316401 0.698749 0.044 Uiso calc 1
C C18 0.90742(13) 0.42563(17) 0.60516(8) 0.0260(3) Uani d 1
H H18 0.954283 0.368002 0.571201 0.031 Uiso calc 1

loop_
_atom_site_aniso_label
_atom_site_aniso_U_11
_atom_site_aniso_U_22
_atom_site_aniso_U_33
_atom_site_aniso_U_12
_atom_site_aniso_U_13
_atom_site_aniso_U_23
P1 0.01632(19) 0.0135(2) 0.0298(2) -0.00068(13) 0.00687(14) 0.00162(14)
O1 0.0182(5) 0.0211(5) 0.0296(5) -0.0019(4) 0.0049(4) 0.0029(4)
O2 0.0192(5) 0.0189(5) 0.0284(5) -0.0022(4) 0.0072(4) 0.0011(4)
O3 0.0197(5) 0.0157(5) 0.0395(6) 0.0001(4) 0.0092(4) 0.0018(4)
F1 0.0222(4) 0.0281(5) 0.0539(6) 0.0050(4) 0.0130(4) -0.0019(4)
F2 0.0345(5) 0.0170(5) 0.0515(6) 0.0091(4) 0.0023(4) -0.0026(4)
N1 0.0159(6) 0.0155(6) 0.0338(7) -0.0013(5) 0.0077(5) 0.0011(5)
C1 0.0213(7) 0.0233(8) 0.0301(8) -0.0042(6) 0.0018(6) 0.0075(6)
C2 0.0324(8) 0.0368(9) 0.0342(8) 0.0075(7) -0.0010(7) 0.0005(7)
C3 0.0488(11) 0.0503(12) 0.0355(9) 0.0067(9) -0.0028(8) -0.0023(8)
C4 0.0391(10) 0.0653(13) 0.0340(9) -0.0055(9) -0.0065(8) 0.0088(9)
C5 0.0258(9) 0.0754(14) 0.0450(10) 0.0053(9) -0.0028(7) 0.0196(10)
C6 0.0265(8) 0.0481(11) 0.0388(9) 0.0077(7) 0.0058(7) 0.0112(8)
C7 0.0196(7) 0.0157(7) 0.0213(6) 0.0006(5) -0.0002(5) -0.0013(5)
C8 0.0202(7) 0.0159(7) 0.0302(7) -0.0024(5) 0.0041(6) 0.0007(6)
C9 0.0182(7) 0.0246(8) 0.0271(7) 0.0020(6) 0.0028(5) -0.0027(6)
C10 0.0272(7) 0.0156(7) 0.0285(7) 0.0056(6) -0.0029(6) -0.0029(6)
C11 0.0294(8) 0.0157(7) 0.0350(8) -0.0028(6) 0.0014(6) 0.0026(6)
C12 0.0200(7) 0.0195(7) 0.0289(7) -0.0022(6) 0.0026(6) 0.0013(6)
C13 0.0194(7) 0.0209(7) 0.0278(7) -0.0067(6) 0.0059(5) -0.0022(6)
C14 0.0341(8) 0.0296(9) 0.0392(9) 0.0031(7) 0.0080(7) -0.0081(7)
C15 0.0486(11) 0.0583(13) 0.0363(10) 0.0039(9) 0.0130(8) -0.0170(9)
C16 0.0433(10) 0.0715(14) 0.0268(9) -0.0014(10) 0.0046(7) 0.0000(8)
C17 0.0289(8) 0.0462(10) 0.0344(9) -0.0013(7) 0.0010(7) 0.0068(7)
C18 0.0197(7) 0.0271(8) 0.0314(8) -0.0013(6) 0.0050(6) -0.0015(6)

loop_
_atom_type_symbol
_atom_type_description
_atom_type_scat_dispersion_real
_atom_type_scat_dispersion_imag
_atom_type_scat_source
C C 0.0033 0.0016 'International Tables Vol C Tables 4.2.6.8 and 6.1.1.4'
H H 0.0000 0.0000 'International Tables Vol C Tables 4.2.6.8 and 6.1.1.4'
N N 0.0061 0.0033 'International Tables Vol C Tables 4.2.6.8 and 6.1.1.4'
O O 0.0106 0.0060 'International Tables Vol C Tables 4.2.6.8 and 6.1.1.4'
F F 0.0171 0.0103 'International Tables Vol C Tables 4.2.6.8 and 6.1.1.4'
P P 0.1023 0.0942 'International Tables Vol C Tables 4.2.6.8 and 6.1.1.4'

loop_
_geom_angle_atom_site_label_1
_geom_angle_atom_site_label_2
_geom_angle_atom_site_label_3
_geom_angle
O3 P1 O1 115.97(6)
O3 P1 O2 115.49(6)
O1 P1 O2 95.87(5)
O3 P1 N1 110.67(6)
O1 P1 N1 108.84(6)
O2 P1 N1 108.99(6)
C1 O1 P1 122.52(8)
C13 O2 P1 119.11(8)
C7 N1 P1 128.67(10)
C7 N1 H1A 116.2(11)
P1 N1 H1A 113.8(11)
C2 C1 C6 121.88(15)
C2 C1 O1 116.47(13)
C6 C1 O1 121.54(14)
C1 C2 C3 119.04(16)
C1 C2 H2 120.5
C3 C2 H2 120.5
C4 C3 C2 120.15(18)
C4 C3 H3 119.9
C2 C3 H3 119.9
C5 C4 C3 119.93(17)
C5 C4 H4 120.0
C3 C4 H4 120.0
C4 C5 C6 120.96(16)
C4 C5 H5 119.5
C6 C5 H5 119.5
C1 C6 C5 118.03(17)
C1 C6 H6 121.0
C5 C6 H6 121.0
C12 C7 C8 119.29(12)
C12 C7 N1 118.18(12)
C8 C7 N1 122.54(12)
C9 C8 C7 118.53(13)
C9 C8 H8 120.7
C7 C8 H8 120.7
F1 C9 C10 118.71(13)
F1 C9 C8 119.33(13)
C10 C9 C8 121.95(13)
F2 C10 C9 119.13(13)
F2 C10 C11 120.71(13)
C9 C10 C11 120.16(13)
C10 C11 C12 118.98(13)
C10 C11 H11 120.5
C12 C11 H11 120.5
C11 C12 C7 121.09(13)
C11 C12 H12 119.5
C7 C12 H12 119.5
C14 C13 C18 122.39(14)
C14 C13 O2 120.40(14)
C18 C13 O2 117.13(12)
C13 C14 C15 118.19(16)
C13 C14 H14 120.9
C15 C14 H14 120.9
C16 C15 C14 120.54(16)
C16 C15 H15 119.7
C14 C15 H15 119.7
C17 C16 C15 120.17(16)
C17 C16 H16 119.9
C15 C16 H16 119.9
C16 C17 C18 120.18(17)
C16 C17 H17 119.9
C18 C17 H17 119.9
C13 C18 C17 118.52(14)
C13 C18 H18 120.7
C17 C18 H18 120.7

loop_
_geom_bond_atom_site_label_1
_geom_bond_atom_site_label_2
_geom_bond_distance
P1 O3 1.4677(10)
P1 O1 1.5776(10)
P1 O2 1.5807(10)
P1 N1 1.6266(12)
O1 C1 1.4105(17)
O2 C13 1.4156(17)
F1 C9 1.3492(16)
F2 C10 1.3521(16)
N1 C7 1.4059(17)
N1 H1A 0.863(17)
C1 C2 1.374(2)
C1 C6 1.377(2)
C2 C3 1.384(2)
C2 H2 0.9500
C3 C4 1.378(3)
C3 H3 0.9500
C4 C5 1.371(3)
C4 H4 0.9500
C5 C6 1.391(3)
C5 H5 0.9500
C6 H6 0.9500
C7 C12 1.3890(19)
C7 C8 1.3974(19)
C8 C9 1.374(2)
C8 H8 0.9500
C9 C10 1.369(2)
C10 C11 1.375(2)
C11 C12 1.384(2)
C11 H11 0.9500
C12 H12 0.9500
C13 C14 1.377(2)
C13 C18 1.377(2)
C14 C15 1.381(3)
C14 H14 0.9500
C15 C16 1.381(3)
C15 H15 0.9500
C16 C17 1.378(3)
C16 H16 0.9500
C17 C18 1.383(2)
C17 H17 0.9500
C18 H18 0.9500

loop_
_geom_torsion_atom_site_label_1
_geom_torsion_atom_site_label_2
_geom_torsion_atom_site_label_3
_geom_torsion_atom_site_label_4
_geom_torsion
O3 P1 O1 C1 -67.23(12)
O2 P1 O1 C1 170.68(10)
N1 P1 O1 C1 58.30(11)
O3 P1 O2 C13 67.21(11)
O1 P1 O2 C13 -170.34(10)
N1 P1 O2 C13 -58.09(11)
O3 P1 N1 C7 -176.21(11)
O1 P1 N1 C7 55.24(13)
O2 P1 N1 C7 -48.16(13)
P1 O1 C1 C2 -132.55(12)
P1 O1 C1 C6 51.14(18)
C6 C1 C2 C3 -0.5(3)
O1 C1 C2 C3 -176.81(15)
C1 C2 C3 C4 -0.1(3)
C2 C3 C4 C5 0.6(3)
C3 C4 C5 C6 -0.5(3)
C2 C1 C6 C5 0.6(3)
O1 C1 C6 C5 176.68(15)
C4 C5 C6 C1 -0.1(3)
P1 N1 C7 C12 169.82(11)
P1 N1 C7 C8 -10.5(2)
C12 C7 C8 C9 0.4(2)
N1 C7 C8 C9 -179.29(12)
C7 C8 C9 F1 179.52(12)
C7 C8 C9 C10 0.7(2)
F1 C9 C10 F2 -0.7(2)
C8 C9 C10 F2 178.17(13)
F1 C9 C10 C11 179.94(13)
C8 C9 C10 C11 -1.2(2)
F2 C10 C11 C12 -178.71(12)
C9 C10 C11 C12 0.6(2)
C10 C11 C12 C7 0.4(2)
C8 C7 C12 C11 -0.9(2)
N1 C7 C12 C11 178.77(13)
P1 O2 C13 C14 -68.15(16)
P1 O2 C13 C18 114.98(12)
C18 C13 C14 C15 -0.7(2)
O2 C13 C14 C15 -177.39(14)
C13 C14 C15 C16 0.6(3)
C14 C15 C16 C17 -0.2(3)
C15 C16 C17 C18 -0.2(3)
C14 C13 C18 C17 0.3(2)
O2 C13 C18 C17 177.15(13)
C16 C17 C18 C13 0.1(2)
